data_7212607
loop_
_publ_author_name
'Pan, Qinhe'
'Chen, Qiang'
'Song, Wei-Chao'
'Hu, Tong-Liang'
'Bu, Xian-He'

_publ_section_title
;
 Template-directed synthesis of three new open-framework metal(ii)
 oxalates using Co(iii) complex as template
;
_journal_issue 12
_journal_name_full CrystEngComm
_journal_page_first 4198
_journal_paper_doi 10.1039/c002658a
_journal_volume 12
_journal_year 2010
_chemical_formula_sum 'C15 H38 Co Mn2 N6 O20'
_chemical_formula_weight 791.32
_chemical_name_systematic
;
?
;
_space_group_IT_number 14
_symmetry_cell_setting monoclinic
_symmetry_space_group_name_Hall '-P 2ybc'
_symmetry_space_group_name_H-M 'P 1 21/c 1'
_atom_sites_solution_hydrogens geom
_atom_sites_solution_primary direct
_atom_sites_solution_secondary difmap
_audit_creation_method SHELXL-97
_cell_angle_alpha 90.00
_cell_angle_beta 98.96(3)
_cell_angle_gamma 90.00
_cell_formula_units_Z 4
_cell_length_a 13.133(3)
_cell_length_b 22.410(5)
_cell_length_c 10.267(2)
_cell_measurement_reflns_used 22759
_cell_measurement_temperature 293(2)
_cell_measurement_theta_max 27.9
_cell_measurement_theta_min 3.1
_cell_volume 2984.8(11)
_computing_cell_refinement PROCESS-AUTO
_computing_data_collection PROCESS-AUTO
_computing_data_reduction CrystalStructure
_computing_publication_material 'CrystalStructure 3.7.0'
_computing_structure_refinement SHELXL
_computing_structure_solution DirectMethod
_diffrn_ambient_temperature 293(2)
_diffrn_measured_fraction_theta_full 0.998
_diffrn_measured_fraction_theta_max 0.998
_diffrn_measurement_device_type SCX-MINI
_diffrn_measurement_method multi-scan
_diffrn_radiation_monochromator graphite
_diffrn_radiation_source 'fine-focus sealed tube'
_diffrn_radiation_type MoK\a
_diffrn_radiation_wavelength 0.71073
_diffrn_reflns_av_R_equivalents 0.1078
_diffrn_reflns_av_sigmaI/netI 0.0830
_diffrn_reflns_limit_h_max 15
_diffrn_reflns_limit_h_min -15
_diffrn_reflns_limit_k_max 26
_diffrn_reflns_limit_k_min -26
_diffrn_reflns_limit_l_max 12
_diffrn_reflns_limit_l_min -12
_diffrn_reflns_number 25026
_diffrn_reflns_theta_full 25.01
_diffrn_reflns_theta_max 25.01
_diffrn_reflns_theta_min 3.14
_exptl_absorpt_coefficient_mu 1.476
_exptl_absorpt_correction_type none
_exptl_crystal_colour 'Salmon pink'
_exptl_crystal_density_diffrn 1.761
_exptl_crystal_density_method 'not measured'
_exptl_crystal_description rod-shaped
_exptl_crystal_F_000 1628
_exptl_crystal_size_max 0.16
_exptl_crystal_size_mid 0.15
_exptl_crystal_size_min 0.12
_refine_diff_density_max 0.599
_refine_diff_density_min -0.372
_refine_diff_density_rms 0.092
_refine_ls_extinction_method none
_refine_ls_goodness_of_fit_ref 1.117
_refine_ls_hydrogen_treatment constr
_refine_ls_matrix_type full
_refine_ls_number_parameters 406
_refine_ls_number_reflns 5258
_refine_ls_number_restraints 6
_refine_ls_restrained_S_all 1.125
_refine_ls_R_factor_all 0.1283
_refine_ls_R_factor_gt 0.0817
_refine_ls_shift/su_max 0.000
_refine_ls_shift/su_mean 0.000
_refine_ls_structure_factor_coef Fsqd
_refine_ls_weighting_details 'calc w=1/[\s^2^(Fo^2^)+(0.0486P)^2^+9.0336P] where P=(Fo^2^+2Fc^2^)/3'
_refine_ls_weighting_scheme calc
_refine_ls_wR_factor_gt 0.1454
_refine_ls_wR_factor_ref 0.1635
_reflns_number_gt 3653
_reflns_number_total 5258
_reflns_threshold_expression >2sigma(I)
_cod_data_source_file c002658a.txt
_cod_data_source_block Mn-2
_cod_original_cell_volume 2984.8(10)
_cod_original_sg_symbol_H-M P2(1)/c
_cod_database_code 7212607

loop_
_symmetry_equiv_pos_as_xyz
'x, y, z'
'-x, y+1/2, -z+1/2'
'-x, -y, -z'
'x, -y-1/2, z-1/2'

loop_
_atom_site_label
_atom_site_type_symbol
_atom_site_fract_x
_atom_site_fract_y
_atom_site_fract_z
_atom_site_U_iso_or_equiv
_atom_site_adp_type
_atom_site_occupancy
_atom_site_symmetry_multiplicity
_atom_site_calc_flag
_atom_site_refinement_flags
Mn1 Mn -0.75783(8) 0.70020(5) 1.15349(10) 0.0335(3) Uani 1 1 d .
Mn2 Mn -0.68982(8) 0.47256(5) 1.33933(11) 0.0353(3) Uani 1 1 d .
Co1 Co -0.24648(7) 0.62879(4) 1.15810(9) 0.0301(3) Uani 1 1 d .
O1 O -0.7798(5) 0.3132(2) 1.4786(5) 0.0609(16) Uani 1 1 d .
O2 O -0.6214(4) 0.5299(2) 1.5005(5) 0.0548(15) Uani 1 1 d .
O3 O -0.7718(4) 0.3031(2) 1.2161(5) 0.0536(15) Uani 1 1 d .
O4 O -0.6542(4) 0.5266(2) 1.1791(5) 0.0512(14) Uani 1 1 d .
O5 O -0.5284(4) 0.4437(2) 1.3830(5) 0.0469(13) Uani 1 1 d .
O6 O -0.7322(4) 0.3990(2) 1.2127(5) 0.0440(13) Uani 1 1 d .
O7 O -0.8132(4) 0.5364(2) 1.3104(5) 0.0482(14) Uani 1 1 d .
O8 O -0.7434(4) 0.4093(2) 1.4664(5) 0.0435(13) Uani 1 1 d .
O9 O -0.8472(4) 0.7032(2) 0.9587(5) 0.0438(13) Uani 1 1 d .
O10 O -0.6740(4) 0.6208(2) 1.1143(5) 0.0456(13) Uani 1 1 d .
O11 O -0.6592(4) 0.7103(2) 1.3447(5) 0.0441(13) Uani 1 1 d .
O12 O -0.6689(4) 0.7581(2) 1.0470(5) 0.0438(13) Uani 1 1 d .
O13 O -0.8408(4) 0.6290(2) 1.2348(5) 0.0460(13) Uani 1 1 d .
O14 O -0.8388(4) 0.7646(2) 1.2560(5) 0.0411(12) Uani 1 1 d .
C1 C -0.4227(7) 0.5618(4) 1.1804(9) 0.065(3) Uani 1 1 d .
H1C H -0.4647 0.5902 1.2199 0.080 Uiso 1 1 calc .
H1D H -0.4485 0.5220 1.1927 0.080 Uiso 1 1 calc .
C2 C -0.4283(7) 0.5749(4) 1.0345(9) 0.062(2) Uani 1 1 d .
H2A H -0.4048 0.5404 0.9904 0.080 Uiso 1 1 calc .
H2B H -0.4992 0.5830 0.9958 0.080 Uiso 1 1 calc .
C3 C -0.4141(6) 0.6868(4) 1.0132(8) 0.058(2) Uani 1 1 d .
H3C H -0.4826 0.6845 0.9618 0.080 Uiso 1 1 calc .
H3D H -0.3746 0.7158 0.9720 0.080 Uiso 1 1 calc .
C4 C -0.4217(6) 0.7061(4) 1.1507(9) 0.058(2) Uani 1 1 d .
H4C H -0.4312 0.7490 1.1535 0.080 Uiso 1 1 calc .
H4D H -0.4803 0.6870 1.1804 0.080 Uiso 1 1 calc .
C5 C -0.0679(6) 0.6981(4) 1.1446(9) 0.055(2) Uani 1 1 d .
H5A H -0.0437 0.7384 1.1334 0.080 Uiso 1 1 calc .
H5B H -0.0233 0.6706 1.1073 0.080 Uiso 1 1 calc .
C6 C -0.0662(6) 0.6849(4) 1.2883(8) 0.051(2) Uani 1 1 d .
H6C H 0.0042 0.6780 1.3306 0.080 Uiso 1 1 calc .
H6D H -0.0933 0.7187 1.3310 0.080 Uiso 1 1 calc .
C7 C -0.0751(7) 0.5738(4) 1.3024(9) 0.064(2) Uani 1 1 d .
H7A H -0.1111 0.5434 1.3449 0.080 Uiso 1 1 calc .
H7B H -0.0063 0.5780 1.3518 0.080 Uiso 1 1 calc .
C8 C -0.0685(7) 0.5548(4) 1.1600(10) 0.069(3) Uani 1 1 d .
H8A H -0.0125 0.5759 1.1285 0.080 Uiso 1 1 calc .
H8B H -0.0550 0.5124 1.1568 0.080 Uiso 1 1 calc .
C9 C -0.4733(6) 0.4754(3) 1.4663(7) 0.0380(17) Uani 1 1 d .
C10 C -0.7926(5) 0.5817(3) 1.2470(7) 0.0349(17) Uani 1 1 d .
C11 C -0.7024(5) 0.7621(3) 0.9260(7) 0.0327(16) Uani 1 1 d .
C12 C -0.8057(5) 0.7691(3) 1.3753(7) 0.0353(17) Uani 1 1 d .
C13 C -0.7584(6) 0.3580(3) 1.4183(7) 0.0386(18) Uani 1 1 d .
C14 C -0.7546(5) 0.3513(3) 1.2702(7) 0.0379(18) Uani 1 1 d .
C15 C -0.6986(6) 0.5755(3) 1.1738(7) 0.0357(17) Uani 1 1 d .
N1 N -0.3168(5) 0.5665(3) 1.2415(6) 0.0533(18) Uani 1 1 d .
H1A H -0.2848 0.5314 1.2347 0.080 Uiso 1 1 calc .
H1B H -0.3139 0.5748 1.3278 0.080 Uiso 1 1 calc .
N2 N -0.3631(5) 0.6272(3) 1.0157(6) 0.0520(18) Uani 1 1 d .
H2 H -0.3383 0.6224 0.9383 0.080 Uiso 1 1 calc .
N3 N -0.3264(5) 0.6890(3) 1.2362(6) 0.0462(16) Uani 1 1 d .
H3A H -0.3421 0.6748 1.3126 0.080 Uiso 1 1 calc .
H3B H -0.2871 0.7217 1.2550 0.080 Uiso 1 1 calc .
N4 N -0.1731(5) 0.6917(3) 1.0787(6) 0.0520(17) Uani 1 1 d .
H4A H -0.1728 0.6832 0.9931 0.080 Uiso 1 1 calc .
H4B H -0.2065 0.7266 1.0829 0.080 Uiso 1 1 calc .
N5 N -0.1304(5) 0.6307(3) 1.3016(6) 0.0490(17) Uani 1 1 d .
H5 H -0.1559 0.6337 1.3788 0.080 Uiso 1 1 calc .
N6 N -0.1677(5) 0.5692(3) 1.0753(6) 0.0510(17) Uani 1 1 d .
H6A H -0.2055 0.5357 1.0600 0.080 Uiso 1 1 calc .
H6B H -0.1551 0.5833 0.9972 0.080 Uiso 1 1 calc .
O1W O 0.1684(12) 0.5693(8) 1.5777(12) 0.259(8) Uani 1 1 d .
O2W O 0.0239(11) 0.6422(6) 1.6281(15) 0.125(5) Uani 0.60 1 d P
O2W' O -0.032(2) 0.5683(13) 1.647(3) 0.164(10) Uani 0.40 1 d P
O3W O 0.3987(9) 0.6410(4) 0.7274(9) 0.155(4) Uani 1 1 d U
O4W O -0.0073(8) 0.6142(5) 0.8890(9) 0.158(4) Uani 1 1 d .
O5W O 0.2581(8) 0.5553(3) 1.8546(8) 0.142(4) Uani 1 1 d .
O6W O 0.5337(5) 0.6604(3) 1.4349(6) 0.079(2) Uani 1 1 d .

loop_
_atom_site_aniso_label
_atom_site_aniso_U_11
_atom_site_aniso_U_22
_atom_site_aniso_U_33
_atom_site_aniso_U_23
_atom_site_aniso_U_13
_atom_site_aniso_U_12
Mn1 0.0379(6) 0.0315(6) 0.0311(6) 0.0018(5) 0.0056(5) 0.0006(5)
Mn2 0.0402(6) 0.0268(6) 0.0383(6) 0.0016(5) 0.0046(5) -0.0017(5)
Co1 0.0300(5) 0.0333(5) 0.0280(5) -0.0017(4) 0.0072(4) -0.0009(4)
O1 0.103(5) 0.044(3) 0.035(3) 0.005(3) 0.008(3) -0.020(3)
O2 0.036(3) 0.053(3) 0.072(4) -0.020(3) 0.000(3) 0.006(3)
O3 0.087(4) 0.034(3) 0.040(3) -0.008(3) 0.009(3) -0.006(3)
O4 0.065(4) 0.033(3) 0.063(4) 0.010(3) 0.035(3) 0.008(3)
O5 0.044(3) 0.040(3) 0.055(3) -0.014(3) 0.002(3) -0.002(3)
O6 0.060(3) 0.044(3) 0.029(3) -0.002(2) 0.009(2) -0.007(3)
O7 0.037(3) 0.047(3) 0.064(4) 0.021(3) 0.018(3) 0.002(3)
O8 0.063(3) 0.035(3) 0.033(3) -0.005(2) 0.010(2) -0.006(3)
O9 0.039(3) 0.052(3) 0.038(3) 0.007(3) -0.001(2) -0.013(3)
O10 0.061(4) 0.033(3) 0.049(3) 0.008(3) 0.029(3) 0.006(3)
O11 0.041(3) 0.053(3) 0.038(3) -0.005(3) 0.003(2) 0.011(3)
O12 0.046(3) 0.048(3) 0.035(3) 0.005(2) -0.001(2) -0.014(3)
O13 0.037(3) 0.038(3) 0.067(4) 0.016(3) 0.020(3) 0.007(2)
O14 0.047(3) 0.041(3) 0.032(3) 0.000(2) -0.005(2) 0.012(2)
C1 0.058(6) 0.066(6) 0.075(7) -0.004(5) 0.020(5) -0.026(5)
C2 0.059(6) 0.063(6) 0.062(6) -0.020(5) 0.008(5) -0.015(5)
C3 0.047(5) 0.065(6) 0.057(6) 0.010(5) -0.003(4) 0.018(4)
C4 0.049(5) 0.057(6) 0.069(6) -0.003(5) 0.015(5) 0.019(4)
C5 0.040(5) 0.049(5) 0.076(6) 0.008(5) 0.017(4) 0.001(4)
C6 0.042(5) 0.050(5) 0.057(5) -0.010(4) -0.004(4) -0.006(4)
C7 0.065(6) 0.064(6) 0.063(6) 0.018(5) 0.011(5) 0.011(5)
C8 0.061(6) 0.058(6) 0.091(8) -0.005(5) 0.023(6) 0.008(5)
C9 0.044(5) 0.031(4) 0.041(4) -0.002(4) 0.012(4) -0.001(4)
C10 0.024(4) 0.038(4) 0.041(4) 0.000(4) 0.000(3) -0.002(3)
C11 0.033(4) 0.028(4) 0.036(5) -0.002(3) 0.002(3) 0.002(3)
C12 0.034(4) 0.037(4) 0.034(4) 0.003(4) 0.000(4) 0.002(3)
C13 0.043(5) 0.043(5) 0.027(4) 0.006(4) -0.002(3) -0.004(4)
C14 0.036(4) 0.041(5) 0.036(4) 0.006(4) 0.004(3) -0.008(4)
C15 0.050(5) 0.024(4) 0.034(4) -0.003(3) 0.007(3) 0.004(4)
N1 0.063(5) 0.052(4) 0.047(4) 0.003(3) 0.015(4) -0.007(4)
N2 0.052(4) 0.071(5) 0.035(4) -0.001(4) 0.012(3) -0.005(4)
N3 0.043(4) 0.045(4) 0.048(4) -0.010(3) -0.001(3) 0.006(3)
N4 0.058(4) 0.048(4) 0.052(4) 0.000(3) 0.013(4) -0.004(3)
N5 0.049(4) 0.058(4) 0.041(4) 0.001(3) 0.010(3) 0.004(4)
N6 0.052(4) 0.053(4) 0.049(4) -0.011(3) 0.010(3) 0.005(3)
O1W 0.263(15) 0.40(2) 0.127(10) 0.028(12) 0.075(10) 0.092(15)
O2W 0.115(11) 0.096(10) 0.150(13) -0.024(9) -0.024(10) -0.005(9)
O2W' 0.14(2) 0.19(3) 0.15(2) -0.03(2) 0.013(17) 0.04(2)
O3W 0.207(8) 0.132(6) 0.130(6) 0.000(5) 0.040(6) 0.059(6)
O4W 0.191(10) 0.172(10) 0.111(7) -0.014(7) 0.024(7) -0.072(8)
O5W 0.229(11) 0.080(6) 0.109(7) -0.013(5) -0.004(7) 0.026(6)
O6W 0.059(4) 0.087(5) 0.095(5) 0.025(4) 0.025(4) 0.016(3)

loop_
_atom_type_symbol
_atom_type_description
_atom_type_scat_dispersion_real
_atom_type_scat_dispersion_imag
_atom_type_scat_source
C C 0.0033 0.0016 'International Tables Vol C Tables 4.2.6.8 and 6.1.1.4'
H H 0.0000 0.0000 'International Tables Vol C Tables 4.2.6.8 and 6.1.1.4'
N N 0.0061 0.0033 'International Tables Vol C Tables 4.2.6.8 and 6.1.1.4'
O O 0.0106 0.0060 'International Tables Vol C Tables 4.2.6.8 and 6.1.1.4'
Mn Mn 0.3368 0.7283 'International Tables Vol C Tables 4.2.6.8 and 6.1.1.4'
Co Co 0.3494 0.9721 'International Tables Vol C Tables 4.2.6.8 and 6.1.1.4'

loop_
_geom_angle_atom_site_label_1
_geom_angle_atom_site_label_2
_geom_angle_atom_site_label_3
_geom_angle
_geom_angle_site_symmetry_1
_geom_angle_site_symmetry_3
O12 Mn1 O9 76.76(18) . .
O12 Mn1 O14 101.08(19) . .
O9 Mn1 O14 101.12(19) . .
O12 Mn1 O10 93.94(19) . .
O9 Mn1 O10 94.1(2) . .
O14 Mn1 O10 160.62(18) . .
O12 Mn1 O13 169.1(2) . .
O9 Mn1 O13 98.4(2) . .
O14 Mn1 O13 89.35(19) . .
O10 Mn1 O13 76.56(18) . .
O12 Mn1 O11 95.78(19) . .
O9 Mn1 O11 171.55(19) . .
O14 Mn1 O11 76.18(18) . .
O10 Mn1 O11 90.29(19) . .
O13 Mn1 O11 89.6(2) . .
O8 Mn2 O6 77.10(18) . .
O8 Mn2 O7 102.41(19) . .
O6 Mn2 O7 108.3(2) . .
O8 Mn2 O4 168.4(2) . .
O6 Mn2 O4 92.1(2) . .
O7 Mn2 O4 76.58(19) . .
O8 Mn2 O2 93.6(2) . .
O6 Mn2 O2 164.5(2) . .
O7 Mn2 O2 85.7(2) . .
O4 Mn2 O2 97.8(2) . .
O8 Mn2 O5 94.6(2) . .
O6 Mn2 O5 92.84(19) . .
O7 Mn2 O5 155.28(19) . .
O4 Mn2 O5 90.2(2) . .
O2 Mn2 O5 75.34(19) . .
N1 Co1 N2 86.9(3) . .
N1 Co1 N5 93.0(3) . .
N2 Co1 N5 179.6(3) . .
N1 Co1 N3 89.6(3) . .
N2 Co1 N3 84.9(3) . .
N5 Co1 N3 94.7(3) . .
N1 Co1 N4 178.4(3) . .
N2 Co1 N4 94.7(3) . .
N5 Co1 N4 85.5(3) . .
N3 Co1 N4 90.2(3) . .
N1 Co1 N6 91.2(3) . .
N2 Co1 N6 93.9(3) . .
N5 Co1 N6 86.5(3) . .
N3 Co1 N6 178.5(3) . .
N4 Co1 N6 89.0(3) . .
C9 O2 Mn2 115.4(5) 3_468 .
C15 O4 Mn2 112.0(4) . .
C9 O5 Mn2 114.2(4) . .
C14 O6 Mn2 115.1(4) . .
C10 O7 Mn2 113.0(4) . .
C13 O8 Mn2 114.7(4) . .
C12 O9 Mn1 114.7(4) 4_575 .
C15 O10 Mn1 113.5(4) . .
C11 O11 Mn1 112.6(4) 4_576 .
C11 O12 Mn1 114.3(4) . .
C10 O13 Mn1 113.1(4) . .
C12 O14 Mn1 114.3(4) . .
N1 C1 C2 108.2(7) . .
N1 C1 H1C 110.1 . .
C2 C1 H1C 110.1 . .
N1 C1 H1D 110.1 . .
C2 C1 H1D 110.1 . .
H1C C1 H1D 108.4 . .
N2 C2 C1 110.0(7) . .
N2 C2 H2A 109.7 . .
C1 C2 H2A 109.7 . .
N2 C2 H2B 109.7 . .
C1 C2 H2B 109.7 . .
H2A C2 H2B 108.2 . .
N2 C3 C4 109.8(6) . .
N2 C3 H3C 109.7 . .
C4 C3 H3C 109.7 . .
N2 C3 H3D 109.7 . .
C4 C3 H3D 109.7 . .
H3C C3 H3D 108.2 . .
N3 C4 C3 108.3(6) . .
N3 C4 H4C 110.0 . .
C3 C4 H4C 110.0 . .
N3 C4 H4D 110.0 . .
C3 C4 H4D 110.0 . .
H4C C4 H4D 108.4 . .
N4 C5 C6 107.9(6) . .
N4 C5 H5A 110.1 . .
C6 C5 H5A 110.1 . .
N4 C5 H5B 110.1 . .
C6 C5 H5B 110.1 . .
H5A C5 H5B 108.4 . .
N5 C6 C5 109.1(6) . .
N5 C6 H6C 109.9 . .
C5 C6 H6C 109.9 . .
N5 C6 H6D 109.9 . .
C5 C6 H6D 109.9 . .
H6C C6 H6D 108.3 . .
N5 C7 C8 109.6(7) . .
N5 C7 H7A 109.7 . .
C8 C7 H7A 109.7 . .
N5 C7 H7B 109.7 . .
C8 C7 H7B 109.7 . .
H7A C7 H7B 108.2 . .
N6 C8 C7 108.8(7) . .
N6 C8 H8A 109.9 . .
C7 C8 H8A 109.9 . .
N6 C8 H8B 109.9 . .
C7 C8 H8B 109.9 . .
H8A C8 H8B 108.3 . .
O2 C9 O5 125.5(6) 3_468 .
O2 C9 C9 117.0(8) 3_468 3_468
O5 C9 C9 117.5(8) . 3_468
O13 C10 O7 126.9(6) . .
O13 C10 C15 117.6(6) . .
O7 C10 C15 115.5(6) . .
O11 C11 O12 125.0(6) 4_575 .
O11 C11 C12 117.9(6) 4_575 4_575
O12 C11 C12 117.2(6) . 4_575
O14 C12 O9 126.5(6) . 4_576
O14 C12 C11 116.9(6) . 4_576
O9 C12 C11 116.6(6) 4_576 4_576
O1 C13 O8 125.6(7) . .
O1 C13 C14 117.6(7) . .
O8 C13 C14 116.8(6) . .
O3 C14 O6 124.8(7) . .
O3 C14 C13 120.3(7) . .
O6 C14 C13 115.0(7) . .
O4 C15 O10 125.7(7) . .
O4 C15 C10 117.6(6) . .
O10 C15 C10 116.7(6) . .
C1 N1 Co1 110.7(5) . .
C1 N1 H1A 109.5 . .
Co1 N1 H1A 109.5 . .
C1 N1 H1B 109.5 . .
Co1 N1 H1B 109.5 . .
H1A N1 H1B 108.1 . .
C2 N2 C3 116.2(6) . .
C2 N2 Co1 108.7(5) . .
C3 N2 Co1 107.2(5) . .
C2 N2 H2 108.2 . .
C3 N2 H2 108.2 . .
Co1 N2 H2 108.2 . .
C4 N3 Co1 113.5(5) . .
C4 N3 H3A 108.9 . .
Co1 N3 H3A 108.9 . .
C4 N3 H3B 108.9 . .
Co1 N3 H3B 108.9 . .
H3A N3 H3B 107.7 . .
C5 N4 Co1 111.9(5) . .
C5 N4 H4A 109.2 . .
Co1 N4 H4A 109.2 . .
C5 N4 H4B 109.2 . .
Co1 N4 H4B 109.2 . .
H4A N4 H4B 107.9 . .
C7 N5 C6 114.9(6) . .
C7 N5 Co1 108.3(5) . .
C6 N5 Co1 109.5(5) . .
C7 N5 H5 108.0 . .
C6 N5 H5 108.0 . .
Co1 N5 H5 108.0 . .
C8 N6 Co1 111.6(5) . .
C8 N6 H6A 109.3 . .
Co1 N6 H6A 109.3 . .
C8 N6 H6B 109.3 . .
Co1 N6 H6B 109.3 . .
H6A N6 H6B 108.0 . .

loop_
_geom_bond_atom_site_label_1
_geom_bond_atom_site_label_2
_geom_bond_distance
_geom_bond_site_symmetry_2
Mn1 O12 2.154(5) .
Mn1 O9 2.156(5) .
Mn1 O14 2.161(5) .
Mn1 O10 2.162(5) .
Mn1 O13 2.170(5) .
Mn1 O11 2.189(5) .
Mn2 O8 2.120(5) .
Mn2 O6 2.120(5) .
Mn2 O7 2.148(5) .
Mn2 O4 2.153(5) .
Mn2 O2 2.175(5) .
Mn2 O5 2.194(5) .
Co1 N1 1.945(6) .
Co1 N2 1.946(6) .
Co1 N5 1.949(6) .
Co1 N3 1.956(6) .
Co1 N4 1.957(6) .
Co1 N6 1.961(6) .
O1 C13 1.234(8) .
O2 C9 1.244(8) 3_468
O3 C14 1.219(8) .
O4 C15 1.237(8) .
O5 C9 1.251(8) .
O6 C14 1.276(8) .
O7 C10 1.257(8) .
O8 C13 1.256(8) .
O9 C12 1.251(8) 4_575
O10 C15 1.254(8) .
O11 C11 1.245(8) 4_576
O12 C11 1.255(8) .
O13 C10 1.231(8) .
O14 C12 1.238(8) .
C1 N1 1.439(10) .
C1 C2 1.517(12) .
C1 H1C 0.9700 .
C1 H1D 0.9700 .
C2 N2 1.482(10) .
C2 H2A 0.9700 .
C2 H2B 0.9700 .
C3 N2 1.493(10) .
C3 C4 1.494(12) .
C3 H3C 0.9700 .
C3 H3D 0.9700 .
C4 N3 1.464(10) .
C4 H4C 0.9700 .
C4 H4D 0.9700 .
C5 N4 1.447(10) .
C5 C6 1.502(11) .
C5 H5A 0.9700 .
C5 H5B 0.9700 .
C6 N5 1.497(10) .
C6 H6C 0.9700 .
C6 H6D 0.9700 .
C7 N5 1.467(10) .
C7 C8 1.538(12) .
C7 H7A 0.9700 .
C7 H7B 0.9700 .
C8 N6 1.485(11) .
C8 H8A 0.9700 .
C8 H8B 0.9700 .
C9 O2 1.244(8) 3_468
C9 C9 1.527(13) 3_468
C10 C15 1.549(10) .
C11 O11 1.245(8) 4_575
C11 C12 1.542(9) 4_575
C12 O9 1.251(8) 4_576
C12 C11 1.542(9) 4_576
C13 C14 1.537(10) .
N1 H1A 0.9000 .
N1 H1B 0.9000 .
N2 H2 0.9100 .
N3 H3A 0.9000 .
N3 H3B 0.9000 .
N4 H4A 0.9000 .
N4 H4B 0.9000 .
N5 H5 0.9100 .
N6 H6A 0.9000 .
N6 H6B 0.9000 .

loop_
_geom_hbond_atom_site_label_D
_geom_hbond_atom_site_label_H
_geom_hbond_atom_site_label_A
_geom_hbond_distance_DH
_geom_hbond_distance_HA
_geom_hbond_distance_DA
_geom_hbond_angle_DHA
_geom_hbond_site_symmetry_A
N4 H4A O3 0.90 2.18 3.003(8) 151.8 3_467
N4 H4B O1 0.90 2.04 2.833(8) 146.2 2_457
N3 H3A O6W 0.90 2.23 3.019(9) 146.0 1_455
N3 H3A O1 0.90 2.48 3.041(8) 120.6 3_468
N3 H3B O3 0.90 1.99 2.872(8) 167.8 2_457
N1 H1A O5W 0.90 2.20 3.042(10) 155.7 3_568
N1 H1B O8 0.90 2.16 3.028(8) 162.1 3_468
N6 H6A O5W 0.90 2.37 3.159(11) 147.0 3_568
N6 H6B O6 0.90 2.45 3.125(8) 132.1 3_467
N6 H6B O4W 0.90 2.48 3.220(12) 139.6 .
N5 H5 O1 0.91 2.16 2.982(8) 150.3 3_468
N5 H5 O8 0.91 2.42 3.233(8) 148.8 3_468
N2 H2 O6 0.91 1.99 2.885(8) 169.7 3_467
